data_7240049
loop_
_publ_author_name
'Changunda, Charles R. K.'
'Venkatesh, B. C.'
'Mokone, William K.'
'Rousseau, Amanda L.'
'Brady, Dean'
'Fernandes, Manuel A.'
'Bode, Moira L.'

_publ_section_title
;
 Efficient one-pot synthesis of functionalised imidazo[1,2-a]pyridines and
 unexpected synthesis of novel tetracyclic derivatives by nucleophilic
 aromatic substitution
;
_journal_issue 14
_journal_name_full 'RSC Advances'
_journal_page_first 8104
_journal_page_last 8114
_journal_paper_doi 10.1039/C9RA10447J
_journal_volume 10
_journal_year 2020
_chemical_formula_moiety 'C20 H16 N4 O'
_chemical_formula_sum 'C20 H16 N4 O'
_chemical_formula_weight 328.37
_chemical_melting_point 404.0(10)
_space_group_crystal_system monoclinic
_space_group_IT_number 14
_space_group_name_Hall '-P 2yn'
_space_group_name_H-M_alt 'P 1 21/n 1'
_atom_sites_solution_hydrogens geom
_atom_sites_solution_primary dual
_audit_creation_date 2019-09-14
_audit_creation_method
;
Olex2 1.2
(compiled 2018.05.29 svn.r3508 for OlexSys, GUI svn.r5506)
;
_audit_update_record
;
2020-01-20 deposited with the CCDC.	2020-02-17 downloaded from the CCDC.
;
_cell_angle_alpha 90
_cell_angle_beta 96.116(4)
_cell_angle_gamma 90
_cell_formula_units_Z 4
_cell_length_a 12.0432(7)
_cell_length_b 7.3016(4)
_cell_length_c 18.3346(12)
_cell_measurement_reflns_used 816
_cell_measurement_temperature 173(2)
_cell_measurement_theta_max 20.55
_cell_measurement_theta_min 2.23
_cell_volume 1603.07(17)
_computing_cell_refinement 'SAINT v8.34A (Bruker, 2013)'
_computing_data_collection 'APEX2 Ver. 2013.10-0 (Bruker, 2013)'
_computing_data_reduction 'SAINT v8.34A (Bruker, 2013)'
_computing_molecular_graphics 'Olex2 (Dolomanov et al., 2009)'
_computing_publication_material 'Olex2 (Dolomanov et al., 2009)'
_computing_structure_refinement 'ShelXL (Sheldrick, 2015b)'
_computing_structure_solution 'ShelXT (Sheldrick, 2015a)'
_diffrn_ambient_temperature 173.15
_diffrn_measured_fraction_theta_full 1.000
_diffrn_measured_fraction_theta_max 1.000
_diffrn_measurement_device_type 'Bruker APEX-II CCD'
_diffrn_measurement_method '\f and \w scans'
_diffrn_radiation_type MoK\a
_diffrn_radiation_wavelength 0.71073
_diffrn_reflns_av_R_equivalents 0.1479
_diffrn_reflns_av_unetI/netI 0.2114
_diffrn_reflns_Laue_measured_fraction_full 1.000
_diffrn_reflns_Laue_measured_fraction_max 1.000
_diffrn_reflns_limit_h_max 14
_diffrn_reflns_limit_h_min -14
_diffrn_reflns_limit_k_max 8
_diffrn_reflns_limit_k_min -8
_diffrn_reflns_limit_l_max 21
_diffrn_reflns_limit_l_min -21
_diffrn_reflns_number 11067
_diffrn_reflns_point_group_measured_fraction_full 1.000
_diffrn_reflns_point_group_measured_fraction_max 1.000
_diffrn_reflns_theta_full 24.990
_diffrn_reflns_theta_max 24.990
_diffrn_reflns_theta_min 1.933
_diffrn_standards_number 0
_exptl_absorpt_coefficient_mu 0.088
_exptl_absorpt_correction_type none
_exptl_crystal_colour yellow
_exptl_crystal_colour_primary yellow
_exptl_crystal_density_diffrn 1.361
_exptl_crystal_description needle
_exptl_crystal_F_000 688
_exptl_crystal_recrystallization_method 'Re-crystallisation from solvent: DCM'
_exptl_crystal_size_max 0.188
_exptl_crystal_size_mid 0.053
_exptl_crystal_size_min 0.046
_refine_diff_density_max 0.171
_refine_diff_density_min -0.181
_refine_diff_density_rms 0.044
_refine_ls_extinction_method none
_refine_ls_goodness_of_fit_ref 0.716
_refine_ls_hydrogen_treatment constr
_refine_ls_matrix_type full
_refine_ls_number_parameters 226
_refine_ls_number_reflns 2831
_refine_ls_number_restraints 0
_refine_ls_restrained_S_all 0.716
_refine_ls_R_factor_all 0.1629
_refine_ls_R_factor_gt 0.0410
_refine_ls_shift/su_max 0.001
_refine_ls_shift/su_mean 0.000
_refine_ls_structure_factor_coef Fsqd
_refine_ls_weighting_details 'w=1/[\s^2^(Fo^2^)+(0.0135P)^2^] where P=(Fo^2^+2Fc^2^)/3'
_refine_ls_weighting_scheme calc
_refine_ls_wR_factor_gt 0.0524
_refine_ls_wR_factor_ref 0.0687
_reflns_Friedel_coverage 0.000
_reflns_number_gt 1032
_reflns_number_total 2831
_reflns_threshold_expression 'I > 2\s(I)'
_cod_data_source_file c9ra10447j2.cif
_cod_data_source_block cmpd_17C
_cod_depositor_comments
;
The following automatic conversions were performed:

data item '_chemical_melting_point' value '403-405' was changed to
'404.0(10)' -- the average value was taken and precision was
estimated.

Automatic conversion script
Id: cif_fix_values 7556 2019-12-06 15:28:31Z antanas 

 Adding full bibliography for 7240048--7240049.cif.
;
_cod_database_code 7240049
_shelx_shelxl_version_number 2018/3
_shelx_space_group_comment
;
The symmetry employed for this shelxl refinement is uniquely defined
by the following loop, which should always be used as a source of
symmetry information in preference to the above space-group names.
They are only intended as comments.
;
_shelx_estimated_absorpt_t_max 0.996
_shelx_estimated_absorpt_t_min 0.984
_olex2_refinement_description
;
1. Fixed Uiso
 At 1.2 times of:
  All C(H) groups, All C(H,H) groups
2.a Ternary CH refined with riding coordinates:
 C6(H6)
2.b Secondary CH2 refined with riding coordinates:
 C7(H7A,H7B), C8(H8A,H8B), C9(H9A,H9B), C10(H10A,H10B)
2.c Aromatic/amide H refined with riding coordinates:
 C2(H2), C3(H3), C4(H4), C15(H15), C16(H16), C17(H17), C19(H19)
;
_olex2_submission_special_instructions 'No special instructions were received'

loop_
_space_group_symop_operation_xyz
'x, y, z'
'-x+1/2, y+1/2, -z+1/2'
'-x, -y, -z'
'x-1/2, -y-1/2, z-1/2'

loop_
_atom_site_label
_atom_site_type_symbol
_atom_site_fract_x
_atom_site_fract_y
_atom_site_fract_z
_atom_site_U_iso_or_equiv
_atom_site_adp_type
_atom_site_occupancy
_atom_site_site_symmetry_order
_atom_site_calc_flag
_atom_site_refinement_flags_posn
_atom_site_refinement_flags_adp
_atom_site_refinement_flags_occupancy
_atom_site_disorder_assembly
_atom_site_disorder_group
C1 C 0.4787(3) 0.8520(4) 0.41290(16) 0.0292(8) Uani 1 1 d . . . . .
C2 C 0.3985(3) 0.9114(4) 0.35751(15) 0.0328(9) Uani 1 1 d . . . . .
H2 H 0.420216 0.963562 0.313727 0.039 Uiso 1 1 calc R . . . .
C3 C 0.2881(3) 0.8931(4) 0.36736(17) 0.0374(9) Uani 1 1 d . . . . .
H3 H 0.232614 0.934529 0.330335 0.045 Uiso 1 1 calc R . . . .
C4 C 0.2560(2) 0.8140(4) 0.43133(16) 0.0334(9) Uani 1 1 d . . . . .
H4 H 0.178854 0.801693 0.437119 0.040 Uiso 1 1 calc R . . . .
C5 C 0.3333(3) 0.7549(4) 0.48504(16) 0.0290(8) Uani 1 1 d . . . . .
C6 C 0.3568(2) 0.6984(4) 0.61793(15) 0.0328(9) Uani 1 1 d . . . . .
H6 H 0.358768 0.833965 0.625785 0.039 Uiso 1 1 calc R . . . .
C7 C 0.2736(2) 0.6148(4) 0.66518(14) 0.0370(9) Uani 1 1 d . . . . .
H7A H 0.206960 0.694671 0.663268 0.044 Uiso 1 1 calc R . . . .
H7B H 0.249308 0.494279 0.644458 0.044 Uiso 1 1 calc R . . . .
C8 C 0.3206(2) 0.5892(4) 0.74470(15) 0.0405(10) Uani 1 1 d . . . . .
H8A H 0.341310 0.709689 0.766914 0.049 Uiso 1 1 calc R . . . .
H8B H 0.263266 0.533354 0.772604 0.049 Uiso 1 1 calc R . . . .
C9 C 0.4221(2) 0.4671(4) 0.74866(16) 0.0453(10) Uani 1 1 d . . . . .
H9A H 0.401385 0.347109 0.726042 0.054 Uiso 1 1 calc R . . . .
H9B H 0.450780 0.446005 0.800605 0.054 Uiso 1 1 calc R . . . .
C10 C 0.5127(2) 0.5559(4) 0.70857(15) 0.0376(9) Uani 1 1 d . . . . .
H10A H 0.544671 0.660139 0.738307 0.045 Uiso 1 1 calc R . . . .
H10B H 0.573234 0.465637 0.705088 0.045 Uiso 1 1 calc R . . . .
C11 C 0.4737(2) 0.6250(4) 0.63184(16) 0.0270(8) Uani 1 1 d . . . . .
C12 C 0.5413(2) 0.7181(4) 0.52059(16) 0.0249(8) Uani 1 1 d . . . . .
C13 C 0.6288(3) 0.7698(4) 0.48062(16) 0.0262(8) Uani 1 1 d . . . . .
C14 C 0.7489(3) 0.7501(4) 0.49993(15) 0.0265(8) Uani 1 1 d . . . . .
C15 C 0.8205(2) 0.8163(4) 0.45113(16) 0.0331(9) Uani 1 1 d . . . . .
H15 H 0.789587 0.873748 0.407088 0.040 Uiso 1 1 calc R . . . .
C16 C 0.9355(2) 0.8008(4) 0.46503(16) 0.0376(9) Uani 1 1 d . . . . .
H16 H 0.982380 0.847604 0.430893 0.045 Uiso 1 1 calc R . . . .
C17 C 0.9818(2) 0.7168(4) 0.52894(15) 0.0367(9) Uani 1 1 d . . . . .
H17 H 1.060470 0.705605 0.539233 0.044 Uiso 1 1 calc R . . . .
C18 C 0.9113(3) 0.6496(4) 0.57749(15) 0.0291(8) Uani 1 1 d . . . . .
C19 C 0.7962(2) 0.6657(4) 0.56392(16) 0.0297(8) Uani 1 1 d . . . . .
H19 H 0.749658 0.619152 0.598285 0.036 Uiso 1 1 calc R . . . .
C20 C 0.9581(3) 0.5540(5) 0.64250(19) 0.0390(10) Uani 1 1 d . . . . .
N1 N 0.5900(2) 0.8513(3) 0.41535(12) 0.0291(7) Uani 1 1 d . . . . .
N2 N 0.4447(2) 0.7733(3) 0.47676(13) 0.0261(7) Uani 1 1 d . . . . .
N3 N 0.55106(19) 0.6381(3) 0.58857(13) 0.0285(7) Uani 1 1 d . . . . .
N4 N 0.9962(2) 0.4755(4) 0.69366(15) 0.0543(9) Uani 1 1 d . . . . .
O1 O 0.30450(15) 0.6604(3) 0.54335(10) 0.0330(6) Uani 1 1 d . . . . .

loop_
_atom_site_aniso_label
_atom_site_aniso_U_11
_atom_site_aniso_U_22
_atom_site_aniso_U_33
_atom_site_aniso_U_23
_atom_site_aniso_U_13
_atom_site_aniso_U_12
C1 0.038(2) 0.023(2) 0.027(2) -0.0064(17) 0.0071(18) -0.0025(18)
C2 0.043(2) 0.034(2) 0.0228(19) 0.0005(16) 0.0054(18) 0.0020(18)
C3 0.038(2) 0.043(3) 0.030(2) -0.0015(18) -0.0023(17) 0.0030(18)
C4 0.024(2) 0.040(2) 0.036(2) 0.0007(18) 0.0029(17) 0.0011(17)
C5 0.037(2) 0.022(2) 0.030(2) -0.0043(18) 0.0137(17) -0.0049(17)
C6 0.037(2) 0.034(2) 0.0281(19) -0.0049(17) 0.0059(17) -0.0047(17)
C7 0.036(2) 0.040(2) 0.037(2) -0.0065(19) 0.0132(17) -0.0096(18)
C8 0.043(2) 0.050(3) 0.032(2) -0.0019(19) 0.0169(18) -0.0071(19)
C9 0.062(3) 0.044(3) 0.032(2) 0.0083(19) 0.015(2) -0.002(2)
C10 0.044(2) 0.040(2) 0.031(2) 0.0051(18) 0.0119(19) 0.0045(18)
C11 0.033(2) 0.021(2) 0.028(2) -0.0026(17) 0.0110(17) -0.0021(16)
C12 0.025(2) 0.022(2) 0.0278(19) -0.0011(16) 0.0039(17) -0.0012(16)
C13 0.029(2) 0.022(2) 0.0281(19) -0.0062(16) 0.0074(16) -0.0009(16)
C14 0.033(2) 0.022(2) 0.0257(19) -0.0053(16) 0.0113(16) -0.0050(16)
C15 0.032(2) 0.038(3) 0.030(2) 0.0016(17) 0.0080(17) 0.0009(18)
C16 0.035(2) 0.048(3) 0.032(2) 0.0071(19) 0.0171(17) -0.0038(19)
C17 0.027(2) 0.047(3) 0.038(2) -0.0024(19) 0.0118(18) -0.0035(18)
C18 0.032(2) 0.028(2) 0.027(2) -0.0014(17) 0.0022(17) 0.0002(17)
C19 0.029(2) 0.028(2) 0.034(2) -0.0024(17) 0.0118(17) -0.0028(17)
C20 0.030(2) 0.044(3) 0.045(2) -0.007(2) 0.016(2) -0.0055(19)
N1 0.0319(17) 0.0305(18) 0.0265(16) 0.0012(14) 0.0101(13) 0.0014(14)
N2 0.0293(17) 0.0249(17) 0.0258(15) -0.0054(13) 0.0102(14) -0.0032(14)
N3 0.0312(17) 0.0276(17) 0.0277(16) -0.0016(14) 0.0078(14) 0.0001(14)
N4 0.055(2) 0.063(2) 0.047(2) 0.0085(18) 0.0131(18) 0.0104(17)
O1 0.0271(13) 0.0425(16) 0.0306(13) -0.0004(12) 0.0089(11) -0.0061(11)

loop_
_atom_type_symbol
_atom_type_description
_atom_type_scat_dispersion_real
_atom_type_scat_dispersion_imag
_atom_type_scat_source
C C 0.0033 0.0016 'International Tables Vol C Tables 4.2.6.8 and 6.1.1.4'
H H 0.0000 0.0000 'International Tables Vol C Tables 4.2.6.8 and 6.1.1.4'
N N 0.0061 0.0033 'International Tables Vol C Tables 4.2.6.8 and 6.1.1.4'
O O 0.0106 0.0060 'International Tables Vol C Tables 4.2.6.8 and 6.1.1.4'

loop_
_geom_angle_atom_site_label_1
_geom_angle_atom_site_label_2
_geom_angle_atom_site_label_3
_geom_angle
_geom_angle_site_symmetry_1
_geom_angle_site_symmetry_3
_geom_angle_publ_flag
C2 C1 N2 119.6(3) . . ?
N1 C1 C2 129.8(3) . . ?
N1 C1 N2 110.6(3) . . ?
C1 C2 H2 120.6 . . ?
C3 C2 C1 118.8(3) . . ?
C3 C2 H2 120.6 . . ?
C2 C3 H3 119.6 . . ?
C2 C3 C4 120.7(3) . . ?
C4 C3 H3 119.6 . . ?
C3 C4 H4 119.6 . . ?
C5 C4 C3 120.8(3) . . ?
C5 C4 H4 119.6 . . ?
C4 C5 N2 119.6(3) . . ?
O1 C5 C4 121.7(3) . . ?
O1 C5 N2 118.3(3) . . ?
C7 C6 H6 108.8 . . ?
C11 C6 H6 108.8 . . ?
C11 C6 C7 115.0(3) . . ?
O1 C6 H6 108.8 . . ?
O1 C6 C7 102.2(2) . . ?
O1 C6 C11 113.1(3) . . ?
C6 C7 H7A 108.9 . . ?
C6 C7 H7B 108.9 . . ?
H7A C7 H7B 107.7 . . ?
C8 C7 C6 113.3(2) . . ?
C8 C7 H7A 108.9 . . ?
C8 C7 H7B 108.9 . . ?
C7 C8 H8A 109.7 . . ?
C7 C8 H8B 109.7 . . ?
H8A C8 H8B 108.2 . . ?
C9 C8 C7 109.6(3) . . ?
C9 C8 H8A 109.7 . . ?
C9 C8 H8B 109.7 . . ?
C8 C9 H9A 109.6 . . ?
C8 C9 H9B 109.6 . . ?
C8 C9 C10 110.1(3) . . ?
H9A C9 H9B 108.2 . . ?
C10 C9 H9A 109.6 . . ?
C10 C9 H9B 109.6 . . ?
C9 C10 H10A 108.5 . . ?
C9 C10 H10B 108.5 . . ?
H10A C10 H10B 107.5 . . ?
C11 C10 C9 114.9(3) . . ?
C11 C10 H10A 108.5 . . ?
C11 C10 H10B 108.5 . . ?
C6 C11 C10 117.8(3) . . ?
N3 C11 C6 126.4(3) . . ?
N3 C11 C10 114.9(3) . . ?
C13 C12 N2 104.4(2) . . ?
N3 C12 C13 126.5(3) . . ?
N3 C12 N2 129.1(3) . . ?
C12 C13 C14 129.0(3) . . ?
N1 C13 C12 111.6(3) . . ?
N1 C13 C14 119.3(3) . . ?
C15 C14 C13 118.4(3) . . ?
C19 C14 C13 123.6(3) . . ?
C19 C14 C15 118.0(3) . . ?
C14 C15 H15 119.1 . . ?
C16 C15 C14 121.9(3) . . ?
C16 C15 H15 119.1 . . ?
C15 C16 H16 120.1 . . ?
C15 C16 C17 119.7(3) . . ?
C17 C16 H16 120.1 . . ?
C16 C17 H17 120.6 . . ?
C18 C17 C16 118.8(3) . . ?
C18 C17 H17 120.6 . . ?
C17 C18 C19 121.6(3) . . ?
C17 C18 C20 119.3(3) . . ?
C19 C18 C20 119.0(3) . . ?
C14 C19 H19 120.0 . . ?
C18 C19 C14 120.0(3) . . ?
C18 C19 H19 120.0 . . ?
N4 C20 C18 178.8(4) . . ?
C1 N1 C13 106.1(3) . . ?
C5 N2 C1 120.5(3) . . ?
C5 N2 C12 132.1(3) . . ?
C12 N2 C1 107.3(2) . . ?
C11 N3 C12 126.4(3) . . ?
C5 O1 C6 121.3(2) . . ?

loop_
_geom_bond_atom_site_label_1
_geom_bond_atom_site_label_2
_geom_bond_distance
_geom_bond_site_symmetry_2
_geom_bond_publ_flag
C1 C2 1.394(3) . ?
C1 N1 1.337(3) . ?
C1 N2 1.404(3) . ?
C2 H2 0.9500 . ?
C2 C3 1.368(4) . ?
C3 H3 0.9500 . ?
C3 C4 1.398(4) . ?
C4 H4 0.9500 . ?
C4 C5 1.352(3) . ?
C5 N2 1.373(3) . ?
C5 O1 1.348(3) . ?
C6 H6 1.0000 . ?
C6 C7 1.521(3) . ?
C6 C11 1.502(4) . ?
C6 O1 1.470(3) . ?
C7 H7A 0.9900 . ?
C7 H7B 0.9900 . ?
C7 C8 1.518(3) . ?
C8 H8A 0.9900 . ?
C8 H8B 0.9900 . ?
C8 C9 1.509(3) . ?
C9 H9A 0.9900 . ?
C9 H9B 0.9900 . ?
C9 C10 1.523(3) . ?
C10 H10A 0.9900 . ?
C10 H10B 0.9900 . ?
C10 C11 1.521(3) . ?
C11 N3 1.290(3) . ?
C12 C13 1.398(4) . ?
C12 N2 1.401(3) . ?
C12 N3 1.370(3) . ?
C13 C14 1.460(4) . ?
C13 N1 1.373(3) . ?
C14 C15 1.393(4) . ?
C14 C19 1.392(3) . ?
C15 H15 0.9500 . ?
C15 C16 1.386(4) . ?
C16 H16 0.9500 . ?
C16 C17 1.386(3) . ?
C17 H17 0.9500 . ?
C17 C18 1.384(4) . ?
C18 C19 1.386(4) . ?
C18 C20 1.443(4) . ?
C19 H19 0.9500 . ?
C20 N4 1.152(3) . ?

loop_
_geom_torsion_atom_site_label_1
_geom_torsion_atom_site_label_2
_geom_torsion_atom_site_label_3
_geom_torsion_atom_site_label_4
_geom_torsion
_geom_torsion_site_symmetry_1
_geom_torsion_site_symmetry_2
_geom_torsion_site_symmetry_3
_geom_torsion_site_symmetry_4
_geom_torsion_publ_flag
C1 C2 C3 C4 -0.9(5) . . . . ?
C2 C1 N1 C13 -176.9(3) . . . . ?
C2 C1 N2 C5 -0.1(4) . . . . ?
C2 C1 N2 C12 176.9(3) . . . . ?
C2 C3 C4 C5 0.4(5) . . . . ?
C3 C4 C5 N2 0.2(4) . . . . ?
C3 C4 C5 O1 -172.6(3) . . . . ?
C4 C5 N2 C1 -0.4(4) . . . . ?
C4 C5 N2 C12 -176.6(3) . . . . ?
C4 C5 O1 C6 -137.7(3) . . . . ?
C6 C7 C8 C9 -58.8(3) . . . . ?
C6 C11 N3 C12 -1.6(5) . . . . ?
C7 C6 C11 C10 -29.2(4) . . . . ?
C7 C6 C11 N3 161.7(3) . . . . ?
C7 C6 O1 C5 160.7(3) . . . . ?
C7 C8 C9 C10 61.8(3) . . . . ?
C8 C9 C10 C11 -49.4(4) . . . . ?
C9 C10 C11 C6 33.5(4) . . . . ?
C9 C10 C11 N3 -156.1(3) . . . . ?
C10 C11 N3 C12 -171.0(3) . . . . ?
C11 C6 C7 C8 41.8(4) . . . . ?
C11 C6 O1 C5 -75.1(4) . . . . ?
C12 C13 C14 C15 -178.7(3) . . . . ?
C12 C13 C14 C19 2.5(5) . . . . ?
C12 C13 N1 C1 -0.2(3) . . . . ?
C13 C12 N2 C1 0.9(3) . . . . ?
C13 C12 N2 C5 177.4(3) . . . . ?
C13 C12 N3 C11 164.5(3) . . . . ?
C13 C14 C15 C16 -179.2(3) . . . . ?
C13 C14 C19 C18 178.8(3) . . . . ?
C14 C13 N1 C1 -179.4(2) . . . . ?
C14 C15 C16 C17 0.2(5) . . . . ?
C15 C14 C19 C18 0.0(5) . . . . ?
C15 C16 C17 C18 0.2(5) . . . . ?
C16 C17 C18 C19 -0.5(5) . . . . ?
C16 C17 C18 C20 177.0(3) . . . . ?
C17 C18 C19 C14 0.4(5) . . . . ?
C19 C14 C15 C16 -0.3(5) . . . . ?
C20 C18 C19 C14 -177.1(3) . . . . ?
N1 C1 C2 C3 178.3(3) . . . . ?
N1 C1 N2 C5 -178.1(3) . . . . ?
N1 C1 N2 C12 -1.0(3) . . . . ?
N1 C13 C14 C15 0.4(4) . . . . ?
N1 C13 C14 C19 -178.4(3) . . . . ?
N2 C1 C2 C3 0.7(4) . . . . ?
N2 C1 N1 C13 0.8(3) . . . . ?
N2 C5 O1 C6 49.4(4) . . . . ?
N2 C12 C13 C14 178.7(3) . . . . ?
N2 C12 C13 N1 -0.4(3) . . . . ?
N2 C12 N3 C11 -12.7(5) . . . . ?
N3 C12 C13 C14 0.9(5) . . . . ?
N3 C12 C13 N1 -178.2(3) . . . . ?
N3 C12 N2 C1 178.5(3) . . . . ?
N3 C12 N2 C5 -4.9(5) . . . . ?
O1 C5 N2 C1 172.7(3) . . . . ?
O1 C5 N2 C12 -3.5(5) . . . . ?
O1 C6 C7 C8 164.7(2) . . . . ?
O1 C6 C11 C10 -146.0(3) . . . . ?
O1 C6 C11 N3 44.9(4) . . . . ?
